data_7154264
loop_
_publ_author_name
'Yeh, Pei-Pei'
'Daniels, David S. B.'
'Fallan, Charlene'
'Gould, Eoin'
'Simal, Carmen'
'Taylor, James E.'
'Slawin, Alexandra M. Z.'
'Smith, Andrew D.'

_publ_section_title
;
 Exploring the scope of the isothiourea-mediated synthesis of
 dihydropyridinones.
;
_journal_issue 7
_journal_name_full 'Organic &amp; biomolecular chemistry'
_journal_page_first 2177
_journal_page_last 2191
_journal_paper_doi 10.1039/c4ob02408g
_journal_volume 13
_journal_year 2015
_chemical_absolute_configuration ad
_chemical_formula_moiety 'C26 H23 N O6 S'
_chemical_formula_sum 'C26 H23 N O6 S'
_chemical_formula_weight 477.53
_space_group_IT_number 4
_symmetry_cell_setting monoclinic
_symmetry_Int_Tables_number 4
_symmetry_space_group_name_Hall 'P 2yb'
_symmetry_space_group_name_H-M 'P 1 21 1'
_atom_sites_solution_hydrogens geom
_atom_sites_solution_primary direct
_atom_sites_solution_secondary difmap
_audit_update_record
;
2014-11-13 deposited with the CCDC.
2014-12-02 downloaded from the CCDC.
;
_cell_angle_alpha 90.0000
_cell_angle_beta 111.210(7)
_cell_angle_gamma 90.0000
_cell_formula_units_Z 2
_cell_length_a 12.537(3)
_cell_length_b 8.0131(15)
_cell_length_c 12.749(4)
_cell_measurement_reflns_used 1235
_cell_measurement_temperature 173
_cell_measurement_theta_max 68.10
_cell_measurement_theta_min 40.70
_cell_volume 1194.0(5)
_computing_cell_refinement 'CrystalClear-SM Expert 2.1 b32'
_computing_data_collection 'CrystalClear-SM Expert 2.1 b32 (Rigaku, 2014)'
_computing_data_reduction 'CrystalClear-SM Expert 2.1 b32'
_computing_molecular_graphics 'CrystalStructure 4.1'
_computing_publication_material 'CrystalStructure 4.1 (Rigaku, 2014)'
_computing_structure_refinement 'SHELXL-2013 (Sheldrick, 2013)'
_computing_structure_solution 'SIR2011 (Burla, et al., 2012)'
_diffrn_ambient_temperature 173
_diffrn_detector_area_resol_mean 5.814
_diffrn_measured_fraction_theta_full 0.985
_diffrn_measured_fraction_theta_max 0.976
_diffrn_measurement_device_type 'Rigaku XtaLAB P100'
_diffrn_measurement_method \w
_diffrn_radiation_type 'Cu K\a'
_diffrn_radiation_wavelength 1.54187
_diffrn_reflns_av_R_equivalents 0.0716
_diffrn_reflns_Laue_measured_fraction_full 0.985
_diffrn_reflns_Laue_measured_fraction_max 0.976
_diffrn_reflns_limit_h_max 14
_diffrn_reflns_limit_h_min -15
_diffrn_reflns_limit_k_max 9
_diffrn_reflns_limit_k_min -9
_diffrn_reflns_limit_l_max 9
_diffrn_reflns_limit_l_min -15
_diffrn_reflns_number 12582
_diffrn_reflns_point_group_measured_fraction_full 0.931
_diffrn_reflns_point_group_measured_fraction_max 0.920
_diffrn_reflns_theta_full 67.000
_diffrn_reflns_theta_max 68.304
_diffrn_reflns_theta_min 3.719
_diffrn_standards_number 0
_exptl_absorpt_coefficient_mu 1.562
_exptl_absorpt_correction_T_max 0.911
_exptl_absorpt_correction_T_min 0.570
_exptl_absorpt_correction_type multi-scan
_exptl_absorpt_process_details 'REQAB (Rigaku, 1998)'
_exptl_crystal_colour colorless
_exptl_crystal_density_diffrn 1.328
_exptl_crystal_density_method 'not measured'
_exptl_crystal_description prism
_exptl_crystal_F_000 500.00
_exptl_crystal_size_max 0.200
_exptl_crystal_size_mid 0.060
_exptl_crystal_size_min 0.060
_refine_diff_density_max 0.23
_refine_diff_density_min -0.38
_refine_ls_abs_structure_details
;
 Flack x determined using 1436 quotients [(I+)-(I-)]/[(I+)+(I-)]
  (Parsons, S., Flack, H.D. and Wagner, T. Acta Cryst. B69 (2013) 249-259).
;
_refine_ls_abs_structure_Flack 0.024(13)
_refine_ls_extinction_method none
_refine_ls_goodness_of_fit_ref 1.027
_refine_ls_hydrogen_treatment constr
_refine_ls_number_parameters 308
_refine_ls_number_reflns 4037
_refine_ls_number_restraints 1
_refine_ls_R_factor_all 0.0492
_refine_ls_R_factor_gt 0.0466
_refine_ls_shift/su_max 0.000
_refine_ls_structure_factor_coef Fsqd
_refine_ls_weighting_details 'w = 1/[\s^2^(Fo^2^)+(0.0689P)^2^+0.0000P] where P=(Fo^2^+2Fc^2^)/3'
_refine_ls_weighting_scheme calc
_refine_ls_wR_factor_gt 0.1152
_refine_ls_wR_factor_ref 0.1166
_reflns_number_gt 3643
_reflns_number_total 4037
_reflns_threshold_expression F^2^>2.0\s(F^2^)
_cod_data_source_file c4ob02408g2.cif
_cod_data_source_block 52
_cod_depositor_comments 'Adding full bibliography for 7154263--7154264.cif.'
_cod_database_code 7154264
_shelxl_res_file
;
TITL PYAS11
CELL  1.54187 12.53700 8.01310 12.74900 90.00000 111.21000 90.00000
ZERR  2 0.00300 0.00150 0.00400 0.00000 0.00700 0.00000
LATT -1
SYMM    -X, .50+Y,    -Z
SFAC C H N O S
UNIT 52 46 2 12 2
L.S. 30
FMAP 2
PLAN -5
WPDB -2
HTAB
BOND $H
CONF
LIST 4
TEMP -100.0
ACTA 134
SIZE 0.200 0.060 0.060
WGHT    0.068900
FVAR       2.38315
S1    5    0.756234    0.492611    0.139462    11.00000    0.04341    0.05922 =
         0.03730   -0.00315    0.02102   -0.00112
O1    4    0.889495    1.114075    0.491159    11.00000    0.05424    0.06064 =
         0.05627   -0.00673    0.02246   -0.00224
O2    4    0.796636    0.469530    0.376295    11.00000    0.07762    0.05061 =
         0.04583    0.00409    0.03444   -0.00239
O3    4    0.749350    0.573525    0.037775    11.00000    0.05384    0.07891 =
         0.03213   -0.00244    0.02306   -0.00164
O4    4    0.816626    0.338946    0.169680    11.00000    0.05511    0.06056 =
         0.05374   -0.00679    0.02434    0.00449
O5    4    0.756812    0.907632    0.153626    11.00000    0.05650    0.06591 =
         0.04081    0.01019    0.01964    0.00835
O20   4    0.698359    1.103091    0.443639    11.00000    0.06002    0.05793 =
         0.06902   -0.00317    0.03924    0.00525
N1    3    0.816417    0.636498    0.240784    11.00000    0.04697    0.05072 =
         0.03061    0.00127    0.01941    0.00014
C2    1    0.820433    0.605967    0.350980    11.00000    0.04777    0.05304 =
         0.03762    0.00324    0.02224    0.00425
C3    1    0.849033    0.756601    0.428134    11.00000    0.04500    0.04928 =
         0.03358    0.00102    0.02088    0.00341
AFIX  13
H3    2    0.932329    0.780855    0.448346    11.00000   -1.20000
AFIX   0
C4    1    0.781513    0.907163    0.360244    11.00000    0.04332    0.05440 =
         0.03739    0.00165    0.01997    0.00247
AFIX  13
H4    2    0.698396    0.878680    0.325587    11.00000   -1.20000
AFIX   0
C5    1    0.829942    0.940398    0.268339    11.00000    0.04809    0.05419 =
         0.03618    0.00503    0.01895    0.00305
AFIX  13
H5    2    0.884855    1.035477    0.281026    11.00000   -1.20000
AFIX   0
C6    1    0.849383    0.796273    0.207397    11.00000    0.04379    0.05415 =
         0.03594    0.00361    0.01958   -0.00043
C7    1    0.617395    0.468349    0.140385    11.00000    0.04527    0.07008 =
         0.04170   -0.00349    0.02177   -0.00512
C8    1    0.539324    0.595373    0.097392    11.00000    0.05474    0.08932 =
         0.08749    0.01845    0.03665    0.00733
AFIX  43
H8    2    0.562279    0.696908    0.073355    11.00000   -1.20000
AFIX   0
C9    1    0.427337    0.573184    0.089701    11.00000    0.05560    0.12034 =
         0.11563    0.02631    0.03768    0.01501
AFIX  43
H9    2    0.372306    0.658282    0.058017    11.00000   -1.20000
AFIX   0
C10   1    0.395644    0.427620    0.128009    11.00000    0.05528    0.12775 =
         0.08420    0.00073    0.03489   -0.01550
AFIX  43
H10   2    0.319106    0.413830    0.124317    11.00000   -1.20000
AFIX   0
C11   1    0.474110    0.302046    0.171590    11.00000    0.07252    0.10293 =
         0.08445    0.00071    0.04213   -0.02350
AFIX  43
H11   2    0.451450    0.202023    0.197714    11.00000   -1.20000
AFIX   0
C12   1    0.586369    0.320881    0.177564    11.00000    0.06103    0.07607 =
         0.06835    0.00561    0.03160   -0.01122
AFIX  43
H12   2    0.640655    0.234023    0.206648    11.00000   -1.20000
AFIX   0
C13   1    0.828475    0.726558    0.537015    11.00000    0.05015    0.04910 =
         0.03420    0.00234    0.02053    0.00595
C14   1    0.918019    0.748544    0.638928    11.00000    0.05541    0.05562 =
         0.04102   -0.00149    0.01964    0.00352
AFIX  43
H14   2    0.991709    0.778331    0.639880    11.00000   -1.20000
AFIX   0
C15   1    0.900475    0.727238    0.739476    11.00000    0.07383    0.06914 =
         0.03646   -0.00065    0.02062    0.00671
AFIX  43
H15   2    0.962362    0.741847    0.808922    11.00000   -1.20000
AFIX   0
C16   1    0.794144    0.685136    0.739236    11.00000    0.08415    0.06733 =
         0.04181    0.00543    0.03531    0.01344
AFIX  43
H16   2    0.782645    0.670091    0.808303    11.00000   -1.20000
AFIX   0
C17   1    0.703807    0.664705    0.638025    11.00000    0.06564    0.08029 =
         0.05614    0.00796    0.03859    0.00877
AFIX  43
H17   2    0.630126    0.636104    0.637633    11.00000   -1.20000
AFIX   0
C18   1    0.720826    0.686033    0.536803    11.00000    0.05220    0.08141 =
         0.04026    0.00237    0.02354    0.00240
AFIX  43
H18   2    0.658584    0.672801    0.467462    11.00000   -1.20000
AFIX   0
C19   1    0.797913    1.054741    0.438495    11.00000    0.05039    0.05267 =
         0.04486    0.00795    0.02764    0.00575
C21   1    0.703494    1.232209    0.527040    11.00000    0.09484    0.07544 =
         0.08512   -0.01130    0.06507    0.00297
AFIX  23
H21A  2    0.778510    1.228451    0.589713    11.00000   -1.20000
H21B  2    0.694103    1.344059    0.491860    11.00000   -1.20000
AFIX   0
C22   1    0.611764    1.200855    0.569238    11.00000    0.09263    0.19091 =
         0.11415   -0.06768    0.07386   -0.03741
AFIX 137
H22A  2    0.612433    1.287607    0.623655    11.00000   -1.20000
H22B  2    0.623133    1.091448    0.606017    11.00000   -1.20000
H22C  2    0.538025    1.202420    0.506425    11.00000   -1.20000
AFIX   0
C23   1    0.945304    0.789815    0.164225    11.00000    0.04538    0.06030 =
         0.03203   -0.00048    0.02010   -0.00373
C24   1    1.032682    0.676004    0.206850    11.00000    0.05247    0.07108 =
         0.04197    0.00513    0.02512    0.00167
AFIX  43
H24   2    1.030287    0.597483    0.261783    11.00000   -1.20000
AFIX   0
C25   1    1.124647    0.675264    0.169907    11.00000    0.05043    0.08079 =
         0.05320    0.00251    0.02634    0.00589
AFIX  43
H25   2    1.184864    0.596757    0.199709    11.00000   -1.20000
AFIX   0
C26   1    1.127796    0.789245    0.089749    11.00000    0.05483    0.08319 =
         0.04638   -0.00769    0.02990   -0.01221
AFIX  43
H26   2    1.190465    0.789478    0.064592    11.00000   -1.20000
AFIX   0
C27   1    1.041429    0.900914    0.046895    11.00000    0.06892    0.07831 =
         0.04430    0.00718    0.03399   -0.01092
AFIX  43
H27   2    1.044025    0.978182   -0.008646    11.00000   -1.20000
AFIX   0
C28   1    0.949236    0.903973    0.083016    11.00000    0.05451    0.06875 =
         0.04392    0.01000    0.02455    0.00019
AFIX  43
H28   2    0.889480    0.983037    0.052697    11.00000   -1.20000
AFIX   0
HKLF 4
 
REM  PYAS11
REM R1 =  0.0466 for    3643 Fo > 4sig(Fo)  and  0.0492 for all    4037 data
REM    308 parameters refined using      1 restraints
 
END  
     
WGHT      0.0681      0.0000 

REM Instructions for potential hydrogen bonds
EQIV $1 -x+2, y-1/2, -z+1
HTAB C3 O1_$1
EQIV $2 x, y+1, z
HTAB C21 O2_$2

REM Highest difference peak  0.232,  deepest hole -0.380,  1-sigma level  0.072
Q1    1   0.6586  0.8361  0.1242  11.00000  0.05    0.23
Q2    1   0.5904  1.2805  0.4984  11.00000  0.05    0.21
Q3    1   0.6225  1.0958  0.4028  11.00000  0.05    0.20
Q4    1   0.5224  1.2187  0.6689  11.00000  0.05    0.20
Q5    1   0.9375  0.9134  0.0011  11.00000  0.05    0.19
;

loop_
_symmetry_equiv_pos_site_id
_symmetry_equiv_pos_as_xyz
1 +X,+Y,+Z
2 -X,1/2+Y,-Z

loop_
_atom_site_label
_atom_site_type_symbol
_atom_site_fract_x
_atom_site_fract_y
_atom_site_fract_z
_atom_site_U_iso_or_equiv
_atom_site_adp_type
_atom_site_occupancy
_atom_site_site_symmetry_multiplicity
_atom_site_calc_flag
_atom_site_refinement_flags
S1 S 0.75623(6) 0.49261(11) 0.13946(6) 0.0449(2) Uani 1 2 d .
O1 O 0.8895(2) 1.1141(4) 0.4912(2) 0.0564(6) Uani 1 2 d .
O2 O 0.7966(3) 0.4695(3) 0.3763(2) 0.0547(6) Uani 1 2 d .
O3 O 0.7493(2) 0.5735(4) 0.0378(2) 0.0529(6) Uani 1 2 d .
O4 O 0.8166(2) 0.3389(4) 0.1697(2) 0.0552(6) Uani 1 2 d .
O5 O 0.7568(2) 0.9076(4) 0.1536(2) 0.0538(6) Uani 1 2 d .
O20 O 0.6984(2) 1.1031(4) 0.4436(3) 0.0579(7) Uani 1 2 d .
N1 N 0.8164(2) 0.6365(4) 0.2408(2) 0.0413(6) Uani 1 2 d .
C2 C 0.8204(3) 0.6060(5) 0.3510(3) 0.0443(8) Uani 1 2 d .
C3 C 0.8490(3) 0.7566(4) 0.4281(3) 0.0408(7) Uani 1 2 d .
C4 C 0.7815(3) 0.9072(5) 0.3602(3) 0.0435(7) Uani 1 2 d .
C5 C 0.8299(3) 0.9404(5) 0.2683(3) 0.0451(8) Uani 1 2 d .
C6 C 0.8494(3) 0.7963(5) 0.2074(3) 0.0432(7) Uani 1 2 d .
C7 C 0.6174(3) 0.4683(6) 0.1404(3) 0.0507(9) Uani 1 2 d .
C8 C 0.5393(4) 0.5954(7) 0.0974(5) 0.0742(13) Uani 1 2 d .
C9 C 0.4273(4) 0.5732(9) 0.0897(6) 0.0953(19) Uani 1 2 d .
C10 C 0.3956(4) 0.4276(9) 0.1280(5) 0.0864(16) Uani 1 2 d .
C11 C 0.4741(5) 0.3020(8) 0.1716(5) 0.0828(15) Uani 1 2 d .
C12 C 0.5864(4) 0.3209(7) 0.1776(4) 0.0662(11) Uani 1 2 d .
C13 C 0.8285(3) 0.7266(4) 0.5370(3) 0.0430(7) Uani 1 2 d .
C14 C 0.9180(3) 0.7485(5) 0.6389(3) 0.0501(8) Uani 1 2 d .
C15 C 0.9005(4) 0.7272(6) 0.7395(3) 0.0596(10) Uani 1 2 d .
C16 C 0.7941(4) 0.6851(6) 0.7392(3) 0.0610(10) Uani 1 2 d .
C17 C 0.7038(4) 0.6647(7) 0.6380(4) 0.0628(11) Uani 1 2 d .
C18 C 0.7208(3) 0.6860(6) 0.5368(3) 0.0561(9) Uani 1 2 d .
C19 C 0.7979(3) 1.0547(5) 0.4385(3) 0.0464(8) Uani 1 2 d .
C21 C 0.7035(5) 1.2322(7) 0.5270(5) 0.0761(14) Uani 1 2 d .
C22 C 0.6118(5) 1.2009(13) 0.5692(6) 0.122(3) Uani 1 2 d .
C23 C 0.9453(3) 0.7898(5) 0.1642(3) 0.0442(7) Uani 1 2 d .
C24 C 1.0327(3) 0.6760(6) 0.2069(3) 0.0529(9) Uani 1 2 d .
C25 C 1.1246(3) 0.6753(6) 0.1699(3) 0.0594(10) Uani 1 2 d .
C26 C 1.1278(3) 0.7893(6) 0.0897(3) 0.0582(10) Uani 1 2 d .
C27 C 1.0414(4) 0.9009(6) 0.0469(3) 0.0601(10) Uani 1 2 d .
C28 C 0.9492(3) 0.9040(6) 0.0830(3) 0.0539(9) Uani 1 2 d .
H3 H 0.93233 0.78086 0.44835 0.0489 Uiso 1 2 calc R
H4 H 0.6984 0.87868 0.32559 0.0523 Uiso 1 2 calc R
H5 H 0.88485 1.03548 0.28103 0.0541 Uiso 1 2 calc R
H8 H 0.56228 0.69691 0.07336 0.0890 Uiso 1 2 calc R
H9 H 0.37231 0.65828 0.05802 0.1144 Uiso 1 2 calc R
H10 H 0.31911 0.41383 0.12432 0.1037 Uiso 1 2 calc R
H11 H 0.45145 0.20202 0.19771 0.0994 Uiso 1 2 calc R
H12 H 0.64066 0.23402 0.20665 0.0794 Uiso 1 2 calc R
H14 H 0.99171 0.77833 0.63988 0.0601 Uiso 1 2 calc R
H15 H 0.96236 0.74185 0.80892 0.0715 Uiso 1 2 calc R
H16 H 0.78264 0.67009 0.8083 0.0731 Uiso 1 2 calc R
H17 H 0.63013 0.6361 0.63763 0.0753 Uiso 1 2 calc R
H18 H 0.65858 0.6728 0.46746 0.0673 Uiso 1 2 calc R
H21A H 0.77851 1.22845 0.58971 0.0913 Uiso 1 2 calc R
H21B H 0.6941 1.34406 0.49186 0.0913 Uiso 1 2 calc R
H22A H 0.61243 1.28761 0.62365 0.1469 Uiso 1 2 calc R
H22B H 0.62313 1.09145 0.60602 0.1469 Uiso 1 2 calc R
H22C H 0.53802 1.20242 0.50643 0.1469 Uiso 1 2 calc R
H24 H 1.03029 0.59748 0.26178 0.0635 Uiso 1 2 calc R
H25 H 1.18486 0.59676 0.19971 0.0712 Uiso 1 2 calc R
H26 H 1.19046 0.78948 0.06459 0.0699 Uiso 1 2 calc R
H27 H 1.04403 0.97818 -0.00865 0.0721 Uiso 1 2 calc R
H28 H 0.88948 0.98304 0.0527 0.0646 Uiso 1 2 calc R

loop_
_atom_site_aniso_label
_atom_site_aniso_U_11
_atom_site_aniso_U_22
_atom_site_aniso_U_33
_atom_site_aniso_U_12
_atom_site_aniso_U_13
_atom_site_aniso_U_23
S1 0.0434(4) 0.0592(5) 0.0373(4) -0.0011(4) 0.0210(3) -0.0032(4)
O1 0.0542(15) 0.0606(16) 0.0563(15) -0.0022(12) 0.0225(12) -0.0067(12)
O2 0.0776(17) 0.0506(16) 0.0458(13) -0.0024(13) 0.0344(12) 0.0041(11)
O3 0.0538(13) 0.0789(18) 0.0321(12) -0.0016(12) 0.0231(10) -0.0024(11)
O4 0.0551(14) 0.0606(16) 0.0537(15) 0.0045(12) 0.0243(12) -0.0068(12)
O5 0.0565(15) 0.0659(17) 0.0408(13) 0.0083(12) 0.0196(12) 0.0102(11)
O20 0.0600(15) 0.0579(16) 0.0690(17) 0.0053(12) 0.0392(13) -0.0032(12)
N1 0.0470(14) 0.0507(17) 0.0306(13) 0.0001(12) 0.0194(11) 0.0013(11)
C2 0.0478(17) 0.053(2) 0.0376(17) 0.0043(14) 0.0222(14) 0.0032(14)
C3 0.0450(16) 0.0493(19) 0.0336(16) 0.0034(13) 0.0209(13) 0.0010(13)
C4 0.0433(17) 0.054(2) 0.0374(17) 0.0025(14) 0.0200(14) 0.0017(14)
C5 0.0481(19) 0.054(2) 0.0362(17) 0.0031(14) 0.0190(14) 0.0050(14)
C6 0.0438(17) 0.054(2) 0.0359(16) -0.0004(14) 0.0196(14) 0.0036(14)
C7 0.0453(17) 0.070(3) 0.0417(17) -0.0051(17) 0.0218(14) -0.0035(16)
C8 0.055(2) 0.089(3) 0.087(3) 0.007(2) 0.037(2) 0.018(3)
C9 0.056(3) 0.120(5) 0.116(5) 0.015(3) 0.038(3) 0.026(4)
C10 0.055(3) 0.128(5) 0.084(3) -0.016(3) 0.035(2) 0.001(3)
C11 0.073(3) 0.103(4) 0.084(3) -0.024(3) 0.042(3) 0.001(3)
C12 0.061(2) 0.076(3) 0.068(3) -0.011(2) 0.032(2) 0.006(2)
C13 0.0502(17) 0.0491(19) 0.0342(17) 0.0060(14) 0.0205(14) 0.0023(13)
C14 0.055(2) 0.056(2) 0.0410(19) 0.0035(16) 0.0196(16) -0.0015(15)
C15 0.074(3) 0.069(3) 0.0365(19) 0.007(2) 0.0206(17) -0.0006(16)
C16 0.084(3) 0.067(2) 0.0418(19) 0.013(2) 0.0353(19) 0.0054(18)
C17 0.066(2) 0.080(3) 0.056(2) 0.009(2) 0.039(2) 0.008(2)
C18 0.0522(19) 0.081(3) 0.0403(19) 0.0024(19) 0.0235(16) 0.0024(19)
C19 0.0504(19) 0.053(2) 0.0449(18) 0.0057(15) 0.0276(16) 0.0080(15)
C21 0.095(3) 0.075(3) 0.085(3) 0.003(3) 0.065(3) -0.011(2)
C22 0.093(4) 0.191(8) 0.114(5) -0.037(5) 0.074(4) -0.068(6)
C23 0.0454(17) 0.060(2) 0.0320(15) -0.0037(15) 0.0201(14) -0.0005(14)
C24 0.0525(19) 0.071(2) 0.0420(18) 0.0017(18) 0.0251(15) 0.0051(17)
C25 0.050(2) 0.081(3) 0.053(2) 0.0059(19) 0.0263(17) 0.003(2)
C26 0.055(2) 0.083(3) 0.046(2) -0.0122(19) 0.0299(17) -0.0077(19)
C27 0.069(2) 0.078(3) 0.044(2) -0.011(2) 0.0340(19) 0.0072(18)
C28 0.055(2) 0.069(2) 0.0439(19) 0.0002(17) 0.0245(17) 0.0100(17)

loop_
_atom_type_symbol
_atom_type_description
_atom_type_scat_dispersion_real
_atom_type_scat_dispersion_imag
_atom_type_scat_source
C C 0.0181 0.0091
;
International Tables for Crystallography
(Vol. C, Tables 4.2.6.8 and 6.1.1.4)
;
H H 0.0000 0.0000
;
International Tables for Crystallography
(Vol. C, Table 6.1.1.4)
;
N N 0.0311 0.0180
;
International Tables for Crystallography
(Vol. C, Tables 4.2.6.8 and 6.1.1.4)
;
O O 0.0492 0.0322
;
International Tables for Crystallography
(Vol. C, Tables 4.2.6.8 and 6.1.1.4)
;
S S 0.3331 0.5567
;
International Tables for Crystallography
(Vol. C, Tables 4.2.6.8 and 6.1.1.4)
;

loop_
_geom_angle_atom_site_label_1
_geom_angle_atom_site_label_2
_geom_angle_atom_site_label_3
_geom_angle
_geom_angle_publ_flag
O3 S1 O4 119.43(19) yes
O3 S1 N1 104.37(16) yes
O3 S1 C7 108.84(16) yes
O4 S1 N1 109.64(14) yes
O4 S1 C7 109.51(19) yes
N1 S1 C7 103.87(18) yes
C5 O5 C6 61.2(2) yes
C19 O20 C21 116.4(3) yes
S1 N1 C2 119.2(2) yes
S1 N1 C6 118.1(2) yes
C2 N1 C6 122.2(3) yes
O2 C2 N1 120.0(3) yes
O2 C2 C3 124.8(4) yes
N1 C2 C3 115.1(3) yes
C2 C3 C4 107.8(2) yes
C2 C3 C13 112.8(3) yes
C4 C3 C13 113.3(3) yes
C3 C4 C5 106.1(3) yes
C3 C4 C19 108.9(3) yes
C5 C4 C19 111.9(3) yes
O5 C5 C4 117.6(3) yes
O5 C5 C6 58.9(2) yes
C4 C5 C6 117.4(3) yes
O5 C6 N1 115.0(3) yes
O5 C6 C5 59.9(2) yes
O5 C6 C23 117.9(3) yes
N1 C6 C5 114.9(3) yes
N1 C6 C23 115.4(3) yes
C5 C6 C23 122.3(3) yes
S1 C7 C8 118.5(4) yes
S1 C7 C12 120.0(3) yes
C8 C7 C12 121.3(4) yes
C7 C8 C9 119.3(6) yes
C8 C9 C10 120.0(6) yes
C9 C10 C11 120.4(6) yes
C10 C11 C12 120.3(6) yes
C7 C12 C11 118.7(5) yes
C3 C13 C14 119.2(3) yes
C3 C13 C18 121.4(3) yes
C14 C13 C18 119.3(4) yes
C13 C14 C15 120.3(4) yes
C14 C15 C16 120.4(3) yes
C15 C16 C17 119.8(4) yes
C16 C17 C18 120.1(4) yes
C13 C18 C17 120.1(3) yes
O1 C19 O20 125.6(4) yes
O1 C19 C4 123.6(4) yes
O20 C19 C4 110.7(3) yes
O20 C21 C22 108.2(5) yes
C6 C23 C24 120.6(3) yes
C6 C23 C28 120.0(3) yes
C24 C23 C28 119.3(4) yes
C23 C24 C25 120.4(4) yes
C24 C25 C26 119.7(4) yes
C25 C26 C27 120.1(5) yes
C26 C27 C28 121.1(4) yes
C23 C28 C27 119.4(4) yes
C2 C3 H3 107.569 no
C4 C3 H3 107.564 no
C13 C3 H3 107.560 no
C3 C4 H4 109.946 no
C5 C4 H4 109.951 no
C19 C4 H4 109.945 no
O5 C5 H5 116.799 no
C4 C5 H5 116.793 no
C6 C5 H5 116.799 no
C7 C8 H8 120.359 no
C9 C8 H8 120.364 no
C8 C9 H9 120.020 no
C10 C9 H9 120.017 no
C9 C10 H10 119.786 no
C11 C10 H10 119.782 no
C10 C11 H11 119.849 no
C12 C11 H11 119.847 no
C7 C12 H12 120.672 no
C11 C12 H12 120.669 no
C13 C14 H14 119.841 no
C15 C14 H14 119.843 no
C14 C15 H15 119.799 no
C16 C15 H15 119.795 no
C15 C16 H16 120.104 no
C17 C16 H16 120.102 no
C16 C17 H17 119.963 no
C18 C17 H17 119.955 no
C13 C18 H18 119.936 no
C17 C18 H18 119.927 no
O20 C21 H21A 110.055 no
O20 C21 H21B 110.061 no
C22 C21 H21A 110.063 no
C22 C21 H21B 110.060 no
H21A C21 H21B 108.404 no
C21 C22 H22A 109.470 no
C21 C22 H22B 109.470 no
C21 C22 H22C 109.473 no
H22A C22 H22B 109.474 no
H22A C22 H22C 109.471 no
H22B C22 H22C 109.468 no
C23 C24 H24 119.788 no
C25 C24 H24 119.780 no
C24 C25 H25 120.153 no
C26 C25 H25 120.154 no
C25 C26 H26 119.961 no
C27 C26 H26 119.963 no
C26 C27 H27 119.468 no
C28 C27 H27 119.481 no
C23 C28 H28 120.300 no
C27 C28 H28 120.305 no

loop_
_geom_bond_atom_site_label_1
_geom_bond_atom_site_label_2
_geom_bond_distance
_geom_bond_publ_flag
S1 O3 1.424(3) yes
S1 O4 1.424(3) yes
S1 N1 1.692(3) yes
S1 C7 1.756(4) yes
O1 C19 1.199(4) yes
O2 C2 1.208(5) yes
O5 C5 1.442(4) yes
O5 C6 1.427(4) yes
O20 C19 1.331(5) yes
O20 C21 1.468(7) yes
N1 C2 1.409(5) yes
N1 C6 1.455(5) yes
C2 C3 1.516(5) yes
C3 C4 1.546(5) yes
C3 C13 1.520(5) yes
C4 C5 1.525(6) yes
C4 C19 1.512(5) yes
C5 C6 1.461(5) yes
C6 C23 1.494(6) yes
C7 C8 1.381(7) yes
C7 C12 1.380(7) yes
C8 C9 1.383(8) yes
C9 C10 1.377(10) yes
C10 C11 1.376(8) yes
C11 C12 1.390(8) yes
C13 C14 1.387(4) yes
C13 C18 1.387(6) yes
C14 C15 1.387(6) yes
C15 C16 1.374(7) yes
C16 C17 1.385(5) yes
C17 C18 1.393(7) yes
C21 C22 1.457(10) yes
C23 C24 1.377(5) yes
C23 C28 1.396(6) yes
C24 C25 1.394(6) yes
C25 C26 1.382(7) yes
C26 C27 1.358(6) yes
C27 C28 1.391(7) yes
C3 H3 1.000 no
C4 H4 1.000 no
C5 H5 1.000 no
C8 H8 0.950 no
C9 H9 0.950 no
C10 H10 0.950 no
C11 H11 0.950 no
C12 H12 0.950 no
C14 H14 0.950 no
C15 H15 0.950 no
C16 H16 0.950 no
C17 H17 0.950 no
C18 H18 0.950 no
C21 H21A 0.990 no
C21 H21B 0.990 no
C22 H22A 0.980 no
C22 H22B 0.980 no
C22 H22C 0.980 no
C24 H24 0.950 no
C25 H25 0.950 no
C26 H26 0.950 no
C27 H27 0.950 no
C28 H28 0.950 no

loop_
_geom_contact_atom_site_label_1
_geom_contact_atom_site_label_2
_geom_contact_distance
_geom_contact_publ_flag
_geom_contact_site_symmetry_2
S1 O2 2.881(3) no .
S1 O5 3.330(3) no .
S1 C23 3.294(4) no .
S1 C24 3.571(4) no .
O1 C3 2.969(4) no .
O1 C5 3.005(5) no .
O1 C13 3.300(5) no .
O1 C14 3.431(5) no .
O1 C21 2.705(7) no .
O2 O4 2.928(4) no .
O2 C4 3.514(5) no .
O2 C6 3.600(5) no .
O2 C7 3.034(4) no .
O2 C12 3.155(5) no .
O2 C13 2.830(4) no .
O2 C18 3.083(6) no .
O3 O5 3.043(4) no .
O3 C6 2.734(4) no .
O3 C8 2.998(6) no .
O3 C23 2.962(4) no .
O3 C24 3.521(4) no .
O3 C28 3.547(5) no .
O4 C2 3.137(5) no .
O4 C12 2.928(6) no .
O5 C2 3.370(5) no .
O5 C3 3.482(4) no .
O5 C8 3.577(6) no .
O5 C28 2.864(6) no .
O20 C3 3.404(5) no .
O20 C5 3.476(5) no .
O20 C13 3.432(4) no .
O20 C18 3.524(6) no .
N1 C4 2.774(5) no .
N1 C8 3.305(5) no .
N1 C24 2.913(5) no .
C2 C5 2.898(5) no .
C2 C7 3.156(4) no .
C2 C18 3.118(6) no .
C3 C6 2.834(5) no .
C4 C14 3.573(5) no .
C4 C18 3.166(6) no .
C5 C28 3.234(6) no .
C7 C10 2.746(7) no .
C8 C11 2.765(9) no .
C9 C12 2.775(8) no .
C13 C16 2.783(6) no .
C13 C19 2.880(5) no .
C14 C17 2.764(7) no .
C14 C19 3.469(5) no .
C15 C18 2.765(5) no .
C18 C19 3.480(6) no .
C19 C22 3.523(10) no .
C23 C26 2.776(6) no .
C24 C27 2.753(6) no .
C25 C28 2.768(6) no .
O1 O2 3.222(4) no 1_565
O1 C2 3.462(4) no 2_756
O1 C3 3.266(4) no 2_756
O1 C14 3.554(6) no 2_756
O2 O1 3.222(4) no 1_545
O2 O20 3.412(4) no 1_545
O2 C19 3.416(5) no 1_545
O2 C21 3.209(7) no 1_545
O3 C11 3.594(6) no 2_655
O3 C26 3.467(6) no 2_745
O3 C27 3.465(6) no 2_745
O4 O5 3.527(4) no 1_545
O4 C5 3.414(5) no 1_545
O4 C14 3.416(4) no 2_746
O4 C15 3.428(5) no 2_746
O5 O4 3.527(4) no 1_565
O5 C9 3.396(7) no 2_655
O5 C10 3.407(6) no 2_655
O20 O2 3.412(4) no 1_565
C2 O1 3.462(4) no 2_746
C3 O1 3.266(4) no 2_746
C5 O4 3.414(5) no 1_565
C9 O5 3.396(7) no 2_645
C10 O5 3.407(6) no 2_645
C11 O3 3.594(6) no 2_645
C14 O1 3.554(6) no 2_746
C14 O4 3.416(4) no 2_756
C15 O4 3.428(5) no 2_756
C15 C28 3.507(6) no 2_746
C16 C27 3.578(6) no 2_746
C19 O2 3.416(5) no 1_565
C21 O2 3.209(7) no 1_565
C25 C27 3.556(6) no 2_745
C26 O3 3.467(6) no 2_755
C27 O3 3.465(6) no 2_755
C27 C16 3.578(6) no 2_756
C27 C25 3.556(6) no 2_755
C28 C15 3.507(6) no 2_756
S1 H8 2.7964 no .
S1 H12 2.8328 no .
S1 H24 3.3266 no .
O1 H3 2.8156 no .
O1 H4 3.1772 no .
O1 H5 2.7320 no .
O1 H14 3.2737 no .
O1 H21A 2.3706 no .
O1 H21B 3.0681 no .
O2 H3 2.9716 no .
O2 H4 3.4796 no .
O2 H12 3.0005 no .
O2 H18 2.9078 no .
O3 H8 2.7301 no .
O4 H12 2.5590 no .
O4 H24 3.2511 no .
O5 H4 2.5608 no .
O5 H8 2.8355 no .
O5 H28 2.5171 no .
O20 H4 2.3450 no .
O20 H18 3.5127 no .
O20 H22A 3.2253 no .
O20 H22B 2.5684 no .
O20 H22C 2.5455 no .
N1 H3 2.7695 no .
N1 H4 2.8778 no .
N1 H5 3.3018 no .
N1 H8 3.1656 no .
N1 H24 2.6152 no .
C2 H4 2.6196 no .
C2 H18 2.9647 no .
C2 H24 3.2226 no .
C3 H5 3.0532 no .
C3 H14 2.6502 no .
C3 H18 2.6962 no .
C4 H18 3.0487 no .
C5 H3 2.5332 no .
C5 H28 3.1172 no .
C6 H3 2.8673 no .
C6 H4 2.8902 no .
C6 H8 3.4726 no .
C6 H24 2.6504 no .
C6 H28 2.6646 no .
C7 H9 3.2442 no .
C7 H11 3.2430 no .
C8 H10 3.2468 no .
C8 H12 3.2647 no .
C9 H11 3.2453 no .
C10 H8 3.2496 no .
C10 H12 3.2587 no .
C11 H9 3.2460 no .
C12 H8 3.2626 no .
C12 H10 3.2552 no .
C13 H4 2.8688 no .
C13 H15 3.2618 no .
C13 H17 3.2653 no .
C14 H3 2.5136 no .
C14 H16 3.2543 no .
C14 H18 3.2530 no .
C15 H17 3.2439 no .
C16 H14 3.2508 no .
C16 H18 3.2623 no .
C17 H15 3.2443 no .
C17 H22B 3.5474 no .
C18 H3 3.3232 no .
C18 H4 3.0274 no .
C18 H14 3.2523 no .
C18 H16 3.2645 no .
C19 H3 2.7421 no .
C19 H5 2.6125 no .
C19 H14 3.5899 no .
C19 H21A 2.4602 no .
C19 H21B 2.8587 no .
C19 H22B 3.5828 no .
C23 H5 2.7356 no .
C23 H25 3.2611 no .
C23 H27 3.2622 no .
C24 H26 3.2596 no .
C24 H28 3.2536 no .
C25 H27 3.2297 no .
C26 H24 3.2567 no .
C26 H28 3.2466 no .
C27 H25 3.2302 no .
C28 H5 3.0999 no .
C28 H24 3.2531 no .
C28 H26 3.2491 no .
H3 H4 2.8886 no .
H3 H5 2.8546 no .
H3 H14 2.2807 no .
H3 H24 3.3821 no .
H4 H5 2.8855 no .
H4 H8 3.3769 no .
H4 H18 2.6259 no .
H5 H28 2.9624 no .
H8 H9 2.3387 no .
H9 H10 2.3247 no .
H10 H11 2.3207 no .
H11 H12 2.3474 no .
H14 H15 2.3322 no .
H15 H16 2.3226 no .
H16 H17 2.3354 no .
H17 H18 2.3410 no .
H21A H22A 2.3236 no .
H21A H22B 2.3100 no .
H21A H22C 2.8187 no .
H21B H22A 2.3067 no .
H21B H22B 2.8186 no .
H21B H22C 2.3269 no .
H24 H25 2.3433 no .
H25 H26 2.3334 no .
H26 H27 2.2996 no .
H27 H28 2.3375 no .
S1 H26 3.3349 no 2_745
S1 H27 3.4766 no 2_745
O1 H3 2.4746 no 2_756
O1 H14 2.9226 no 2_756
O1 H24 2.9425 no 2_756
O2 H14 3.1348 no 2_746
O2 H21A 3.4108 no 1_545
O2 H21B 2.4909 no 1_545
O3 H10 3.3406 no 2_655
O3 H11 3.3079 no 2_655
O3 H16 3.1962 no 1_554
O3 H26 2.8576 no 2_745
O3 H27 2.8510 no 2_745
O4 H5 2.7895 no 1_545
O4 H9 3.3404 no 2_645
O4 H14 2.7718 no 2_746
O4 H15 2.7947 no 2_746
O4 H26 2.9822 no 2_745
O4 H27 3.3326 no 2_745
O4 H28 3.4896 no 1_545
O5 H9 3.2825 no 2_655
O5 H10 3.3204 no 2_655
O5 H12 3.1827 no 1_565
O20 H12 3.0284 no 1_565
C2 H14 3.5007 no 2_746
C2 H21B 3.4924 no 1_545
C4 H12 3.3631 no 1_565
C5 H12 3.2303 no 1_565
C5 H14 3.4363 no 2_756
C7 H8 3.5762 no 2_645
C7 H9 3.5811 no 2_645
C9 H26 3.3523 no 1_455
C10 H8 3.3566 no 2_645
C10 H16 3.3506 no 2_646
C10 H25 3.3769 no 1_455
C10 H28 3.5105 no 2_645
C11 H8 3.1047 no 2_645
C11 H16 3.4846 no 2_646
C11 H17 3.4194 no 2_646
C12 H8 3.2217 no 2_645
C12 H9 3.4803 no 2_645
C13 H21B 3.4441 no 1_545
C14 H5 2.8704 no 2_746
C14 H24 3.0409 no 2_756
C15 H5 3.1909 no 2_746
C15 H24 3.0928 no 2_756
C15 H25 3.3337 no 2_756
C15 H28 3.5686 no 2_746
C16 H10 3.1917 no 2_656
C16 H11 3.4547 no 2_656
C16 H25 3.3773 no 2_756
C17 H11 3.3486 no 2_656
C17 H21B 3.1504 no 1_545
C17 H22A 3.2133 no 1_545
C17 H22C 2.9385 no 2_646
C18 H21B 2.7947 no 1_545
C18 H22C 3.0916 no 2_646
C19 H12 3.2358 no 1_565
C21 H25 3.4271 no 2_756
C22 H17 3.5821 no 1_565
C22 H17 3.2610 no 2_656
C22 H18 3.2572 no 2_656
C22 H25 3.2310 no 2_756
C23 H27 3.2218 no 2_745
C24 H15 3.4865 no 2_746
C24 H21A 2.8398 no 2_746
C24 H27 2.8398 no 2_745
C25 H10 3.4198 no 1_655
C25 H21A 2.8905 no 2_746
C25 H22A 3.5107 no 2_746
C25 H22B 3.4748 no 2_746
C25 H27 2.8367 no 2_745
C25 H28 3.1772 no 2_745
C26 H9 3.3999 no 1_655
C26 H15 3.4484 no 1_554
C26 H16 3.3477 no 2_756
C26 H27 3.2111 no 2_745
C26 H28 3.0135 no 2_745
C27 H15 3.1042 no 1_554
C27 H15 3.3027 no 2_756
C27 H16 3.1590 no 2_756
C27 H27 3.5330 no 2_745
C28 H10 3.4464 no 2_655
C28 H15 3.0581 no 2_756
C28 H27 3.5504 no 2_745
H3 O1 2.4746 no 2_746
H4 H12 3.1838 no 1_565
H5 O4 2.7895 no 1_565
H5 C14 2.8704 no 2_756
H5 C15 3.1909 no 2_756
H5 H12 3.2714 no 1_565
H5 H14 2.4636 no 2_756
H5 H15 3.0510 no 2_756
H8 C7 3.5762 no 2_655
H8 C10 3.3566 no 2_655
H8 C11 3.1047 no 2_655
H8 C12 3.2217 no 2_655
H8 H11 3.3976 no 2_655
H8 H12 3.5684 no 2_655
H9 O4 3.3404 no 2_655
H9 O5 3.2825 no 2_645
H9 C7 3.5811 no 2_655
H9 C12 3.4803 no 2_655
H9 C26 3.3999 no 1_455
H9 H12 3.3739 no 2_655
H9 H25 3.4786 no 1_455
H9 H26 2.5393 no 1_455
H9 H28 3.3740 no 2_645
H10 O3 3.3406 no 2_645
H10 O5 3.3204 no 2_645
H10 C16 3.1917 no 2_646
H10 C25 3.4198 no 1_455
H10 C28 3.4464 no 2_645
H10 H16 2.6406 no 2_646
H10 H22B 3.5451 no 2_646
H10 H25 2.6600 no 1_455
H10 H26 3.3695 no 1_455
H10 H28 2.8230 no 2_645
H11 O3 3.3079 no 2_645
H11 C16 3.4547 no 2_646
H11 C17 3.3486 no 2_646
H11 H8 3.3976 no 2_645
H11 H16 2.9192 no 2_646
H11 H17 2.6992 no 2_646
H12 O5 3.1827 no 1_545
H12 O20 3.0284 no 1_545
H12 C4 3.3631 no 1_545
H12 C5 3.2303 no 1_545
H12 C19 3.2358 no 1_545
H12 H4 3.1838 no 1_545
H12 H5 3.2714 no 1_545
H12 H8 3.5684 no 2_645
H12 H9 3.3739 no 2_645
H12 H21B 3.5616 no 1_545
H14 O1 2.9226 no 2_746
H14 O2 3.1348 no 2_756
H14 O4 2.7718 no 2_756
H14 C2 3.5007 no 2_756
H14 C5 3.4363 no 2_746
H14 H5 2.4636 no 2_746
H14 H24 2.9049 no 2_756
H15 O4 2.7947 no 2_756
H15 C24 3.4865 no 2_756
H15 C26 3.4484 no 1_556
H15 C27 3.1042 no 1_556
H15 C27 3.3027 no 2_746
H15 C28 3.0581 no 2_746
H15 H5 3.0510 no 2_746
H15 H24 3.0003 no 2_756
H15 H25 3.3704 no 2_756
H15 H26 3.4933 no 1_556
H15 H27 2.8846 no 1_556
H15 H27 3.3320 no 2_746
H15 H28 2.9142 no 2_746
H16 O3 3.1962 no 1_556
H16 C10 3.3506 no 2_656
H16 C11 3.4846 no 2_656
H16 C26 3.3477 no 2_746
H16 C27 3.1590 no 2_746
H16 H10 2.6406 no 2_656
H16 H11 2.9192 no 2_656
H16 H25 3.4490 no 2_756
H16 H26 3.4126 no 2_746
H16 H27 3.0976 no 2_746
H17 C11 3.4194 no 2_656
H17 C22 3.5821 no 1_545
H17 C22 3.2610 no 2_646
H17 H11 2.6992 no 2_656
H17 H21B 3.2637 no 1_545
H17 H22A 2.8019 no 1_545
H17 H22B 3.5668 no 2_646
H17 H22C 2.3018 no 2_646
H18 C22 3.2572 no 2_646
H18 H21B 2.6710 no 1_545
H18 H22A 3.2991 no 2_646
H18 H22B 3.3737 no 2_646
H18 H22C 2.6146 no 2_646
H21A O2 3.4108 no 1_565
H21A C24 2.8398 no 2_756
H21A C25 2.8905 no 2_756
H21A H24 2.6736 no 2_756
H21A H25 2.7640 no 2_756
H21B O2 2.4909 no 1_565
H21B C2 3.4924 no 1_565
H21B C13 3.4441 no 1_565
H21B C17 3.1504 no 1_565
H21B C18 2.7947 no 1_565
H21B H12 3.5616 no 1_565
H21B H17 3.2637 no 1_565
H21B H18 2.6710 no 1_565
H22A C17 3.2133 no 1_565
H22A C25 3.5107 no 2_756
H22A H17 2.8019 no 1_565
H22A H18 3.2991 no 2_656
H22A H25 3.1189 no 2_756
H22B C25 3.4748 no 2_756
H22B H10 3.5451 no 2_656
H22B H17 3.5668 no 2_656
H22B H18 3.3737 no 2_656
H22B H25 2.7599 no 2_756
H22C C17 2.9385 no 2_656
H22C C18 3.0916 no 2_656
H22C H17 2.3018 no 2_656
H22C H18 2.6146 no 2_656
H24 O1 2.9425 no 2_746
H24 C14 3.0409 no 2_746
H24 C15 3.0928 no 2_746
H24 H14 2.9049 no 2_746
H24 H15 3.0003 no 2_746
H24 H21A 2.6736 no 2_746
H24 H27 3.1656 no 2_745
H25 C10 3.3769 no 1_655
H25 C15 3.3337 no 2_746
H25 C16 3.3773 no 2_746
H25 C21 3.4271 no 2_746
H25 C22 3.2310 no 2_746
H25 H9 3.4786 no 1_655
H25 H10 2.6600 no 1_655
H25 H15 3.3704 no 2_746
H25 H16 3.4490 no 2_746
H25 H21A 2.7640 no 2_746
H25 H22A 3.1189 no 2_746
H25 H22B 2.7599 no 2_746
H25 H27 3.1643 no 2_745
H25 H28 3.1439 no 2_745
H26 S1 3.3349 no 2_755
H26 O3 2.8576 no 2_755
H26 O4 2.9822 no 2_755
H26 C9 3.3523 no 1_655
H26 H9 2.5393 no 1_655
H26 H10 3.3695 no 1_655
H26 H15 3.4933 no 1_554
H26 H16 3.4126 no 2_756
H26 H28 2.8611 no 2_745
H27 S1 3.4766 no 2_755
H27 O3 2.8510 no 2_755
H27 O4 3.3326 no 2_755
H27 C23 3.2218 no 2_755
H27 C24 2.8398 no 2_755
H27 C25 2.8367 no 2_755
H27 C26 3.2111 no 2_755
H27 C27 3.5330 no 2_755
H27 C28 3.5504 no 2_755
H27 H15 2.8846 no 1_554
H27 H15 3.3320 no 2_756
H27 H16 3.0976 no 2_756
H27 H24 3.1656 no 2_755
H27 H25 3.1643 no 2_755
H28 O4 3.4896 no 1_565
H28 C10 3.5105 no 2_655
H28 C15 3.5686 no 2_756
H28 C25 3.1772 no 2_755
H28 C26 3.0135 no 2_755
H28 H9 3.3740 no 2_655
H28 H10 2.8230 no 2_655
H28 H15 2.9142 no 2_756
H28 H25 3.1439 no 2_755
H28 H26 2.8611 no 2_755

loop_
_geom_torsion_atom_site_label_1
_geom_torsion_atom_site_label_2
_geom_torsion_atom_site_label_3
_geom_torsion_atom_site_label_4
_geom_torsion
_geom_torsion_publ_flag
O3 S1 N1 C2 170.7(2) no
O3 S1 N1 C6 -1.9(2) no
O3 S1 C7 C8 -38.3(3) no
O3 S1 C7 C12 138.0(2) no
O4 S1 N1 C2 -60.3(3) no
O4 S1 N1 C6 127.2(2) no
O4 S1 C7 C8 -170.5(2) no
O4 S1 C7 C12 5.8(3) no
N1 S1 C7 C8 72.4(3) no
N1 S1 C7 C12 -111.2(3) no
C7 S1 N1 C2 56.7(2) no
C7 S1 N1 C6 -115.9(2) no
C5 O5 C6 N1 105.4(3) no
C5 O5 C6 C5 0.00(18) no
C5 O5 C6 C23 -113.1(3) no
C6 O5 C5 C4 -106.9(3) no
C6 O5 C5 C6 0.00(18) no
C19 O20 C21 C22 -146.4(3) no
C21 O20 C19 O1 -4.5(6) no
C21 O20 C19 C4 172.8(3) no
S1 N1 C2 O2 10.7(4) no
S1 N1 C2 C3 -165.91(18) no
S1 N1 C6 O5 75.5(4) no
S1 N1 C6 C5 142.2(2) no
S1 N1 C6 C23 -67.0(3) no
C2 N1 C6 O5 -96.9(3) no
C2 N1 C6 C5 -30.1(4) no
C2 N1 C6 C23 120.7(3) no
C6 N1 C2 O2 -177.1(3) no
C6 N1 C2 C3 6.3(4) no
O2 C2 C3 C4 -134.1(3) no
O2 C2 C3 C13 -8.2(5) no
N1 C2 C3 C4 42.4(4) no
N1 C2 C3 C13 168.2(2) no
C2 C3 C4 C5 -65.7(3) no
C2 C3 C4 C19 173.7(3) no
C2 C3 C13 C14 123.2(3) no
C2 C3 C13 C18 -60.1(4) no
C4 C3 C13 C14 -114.0(3) no
C4 C3 C13 C18 62.7(4) no
C13 C3 C4 C5 168.8(2) no
C13 C3 C4 C19 48.2(4) no
C3 C4 C5 O5 111.8(3) no
C3 C4 C5 C6 44.4(3) no
C3 C4 C19 O1 59.2(5) no
C3 C4 C19 O20 -118.2(3) no
C5 C4 C19 O1 -57.7(4) no
C5 C4 C19 O20 124.9(3) no
C19 C4 C5 O5 -129.5(3) no
C19 C4 C5 C6 163.1(2) no
O5 C5 C6 O5 0.00(15) no
O5 C5 C6 N1 -105.7(3) no
O5 C5 C6 C23 105.8(3) no
C4 C5 C6 O5 107.3(3) no
C4 C5 C6 N1 1.6(4) no
C4 C5 C6 C23 -146.9(3) no
O5 C6 C23 C24 -175.0(3) no
O5 C6 C23 C28 7.4(4) no
N1 C6 C23 C24 -33.7(4) no
N1 C6 C23 C28 148.8(2) no
C5 C6 C23 C24 114.7(3) no
C5 C6 C23 C28 -62.9(4) no
S1 C7 C8 C9 175.2(3) no
S1 C7 C12 C11 -176.6(3) no
C8 C7 C12 C11 -0.3(7) no
C12 C7 C8 C9 -1.1(7) no
C7 C8 C9 C10 2.0(9) no
C8 C9 C10 C11 -1.5(10) no
C9 C10 C11 C12 0.1(9) no
C10 C11 C12 C7 0.8(8) no
C3 C13 C14 C15 177.9(3) no
C3 C13 C18 C17 -177.8(3) no
C14 C13 C18 C17 -1.2(6) no
C18 C13 C14 C15 1.2(6) no
C13 C14 C15 C16 -0.4(6) no
C14 C15 C16 C17 -0.3(7) no
C15 C16 C17 C18 0.3(7) no
C16 C17 C18 C13 0.5(7) no
C6 C23 C24 C25 -177.1(3) no
C6 C23 C28 C27 177.4(3) no
C24 C23 C28 C27 -0.2(5) no
C28 C23 C24 C25 0.4(5) no
C23 C24 C25 C26 -0.2(6) no
C24 C25 C26 C27 -0.3(6) no
C25 C26 C27 C28 0.5(6) no
C26 C27 C28 C23 -0.3(6) no
